data_1503824
loop_
_publ_author_name
'Mendelsohn, Brian A.'
'Lee, Shelley'
'Kim, Simon'
'Teyssier, Florian'
'Aulakh, Virender S.'
'Ciufolini, Marco A.'

_publ_section_title
;
 Oxidation of oximes to nitrile oxides with hypervalent iodine reagents.
;
_journal_issue 7
_journal_name_full 'Organic letters'
_journal_page_first 1539
_journal_page_last 1542
_journal_paper_doi 10.1021/ol900194v
_journal_volume 11
_journal_year 2009
_chemical_formula_sum 'C11 H12 N2 O3'
_chemical_formula_weight 220.23
_chemical_name_systematic
;
 ?
;
_space_group_IT_number 14
_symmetry_cell_setting monoclinic
_symmetry_space_group_name_Hall '-P 2ybc'
_symmetry_space_group_name_H-M 'P 1 21/c 1'
_atom_sites_solution_hydrogens geom
_atom_sites_solution_primary direct
_atom_sites_solution_secondary difmap
_audit_creation_method SHELXL-97
_cell_angle_alpha 90.00
_cell_angle_beta 92.696(2)
_cell_angle_gamma 90.00
_cell_formula_units_Z 4
_cell_length_a 7.4372(4)
_cell_length_b 7.6194(3)
_cell_length_c 18.2141(9)
_cell_measurement_reflns_used 6401
_cell_measurement_temperature 173(2)
_cell_measurement_theta_max 27.90
_cell_measurement_theta_min 2.74
_cell_volume 1031.00(9)
_computing_structure_refinement 'SHELXL-97 (Sheldrick, 1997)'
_diffrn_ambient_temperature 173(2)
_diffrn_measured_fraction_theta_full 0.994
_diffrn_measured_fraction_theta_max 0.994
_diffrn_measurement_device_type 'Bruker X8 APEX II'
_diffrn_measurement_method 'area detector'
_diffrn_radiation_monochromator graphite
_diffrn_radiation_source 'fine-focus sealed tube'
_diffrn_radiation_type MoK\a
_diffrn_radiation_wavelength 0.71073
_diffrn_reflns_av_R_equivalents 0.0304
_diffrn_reflns_av_sigmaI/netI 0.0244
_diffrn_reflns_limit_h_max 9
_diffrn_reflns_limit_h_min -9
_diffrn_reflns_limit_k_max 9
_diffrn_reflns_limit_k_min -9
_diffrn_reflns_limit_l_max 23
_diffrn_reflns_limit_l_min -22
_diffrn_reflns_number 12044
_diffrn_reflns_theta_full 27.99
_diffrn_reflns_theta_max 27.99
_diffrn_reflns_theta_min 2.24
_exptl_absorpt_coefficient_mu 0.105
_exptl_absorpt_correction_T_max 0.985
_exptl_absorpt_correction_T_min 0.840
_exptl_absorpt_correction_type multi-scan
_exptl_crystal_colour colourless
_exptl_crystal_density_diffrn 1.419
_exptl_crystal_density_method 'not measured'
_exptl_crystal_description irregular
_exptl_crystal_F_000 464
_exptl_crystal_size_max 0.60
_exptl_crystal_size_mid 0.45
_exptl_crystal_size_min 0.14
_refine_diff_density_max 0.258
_refine_diff_density_min -0.206
_refine_diff_density_rms 0.048
_refine_ls_extinction_method none
_refine_ls_goodness_of_fit_ref 1.038
_refine_ls_hydrogen_treatment mixed
_refine_ls_matrix_type full
_refine_ls_number_parameters 150
_refine_ls_number_reflns 2466
_refine_ls_number_restraints 0
_refine_ls_restrained_S_all 1.038
_refine_ls_R_factor_all 0.0431
_refine_ls_R_factor_gt 0.0373
_refine_ls_shift/su_max 0.000
_refine_ls_shift/su_mean 0.000
_refine_ls_structure_factor_coef Fsqd
_refine_ls_weighting_details 'calc w=1/[\s^2^(Fo^2^)+(0.0455P)^2^+0.3215P] where P=(Fo^2^+2Fc^2^)/3'
_refine_ls_weighting_scheme calc
_refine_ls_wR_factor_gt 0.0951
_refine_ls_wR_factor_ref 0.0996
_reflns_number_gt 2132
_reflns_number_total 2466
_reflns_threshold_expression >2sigma(I)
_cod_data_source_file ol900194v_si_001.cif
_cod_data_source_block mc017
_cod_original_sg_symbol_H-M 'P 21/c'
_cod_database_code 1503824

loop_
_symmetry_equiv_pos_as_xyz
'x, y, z'
'-x, y+1/2, -z+1/2'
'-x, -y, -z'
'x, -y-1/2, z-1/2'

loop_
_atom_site_label
_atom_site_type_symbol
_atom_site_fract_x
_atom_site_fract_y
_atom_site_fract_z
_atom_site_U_iso_or_equiv
_atom_site_adp_type
_atom_site_occupancy
_atom_site_symmetry_multiplicity
_atom_site_calc_flag
_atom_site_refinement_flags
C1 C 0.47818(15) 0.81315(15) 0.12336(6) 0.0247(2) Uani 1 1 d .
H1 H 0.5833 0.7437 0.1316 0.030 Uiso 1 1 calc R
C2 C 0.49931(16) 0.97850(15) 0.10155(6) 0.0266(2) Uani 1 1 d .
H2 H 0.6163 1.0172 0.0903 0.032 Uiso 1 1 calc R
C3 C 0.34946(17) 1.10316(15) 0.09421(6) 0.0279(3) Uani 1 1 d .
C4 C 0.16626(16) 1.05283(15) 0.12173(7) 0.0278(3) Uani 1 1 d .
H4 H 0.0691 1.0736 0.0829 0.033 Uiso 1 1 calc R
C5 C 0.15545(14) 0.86793(14) 0.15193(6) 0.0242(2) Uani 1 1 d .
H5 H 0.0311 0.8191 0.1445 0.029 Uiso 1 1 calc R
C6 C 0.29851(14) 0.72860(14) 0.13591(6) 0.0222(2) Uani 1 1 d .
C7 C 0.30417(17) 0.61651(15) 0.20713(6) 0.0287(3) Uani 1 1 d .
H7A H 0.2056 0.5291 0.2053 0.034 Uiso 1 1 calc R
H7B H 0.4204 0.5538 0.2134 0.034 Uiso 1 1 calc R
C8 C 0.28126(17) 0.74720(16) 0.27108(7) 0.0309(3) Uani 1 1 d .
H8A H 0.1995 0.6998 0.3076 0.037 Uiso 1 1 calc R
H8B H 0.3986 0.7762 0.2961 0.037 Uiso 1 1 calc R
C9 C 0.20063(15) 0.90410(16) 0.23208(6) 0.0272(3) Uani 1 1 d .
C15 C 0.20769(15) 0.68020(15) 0.00512(6) 0.0245(2) Uani 1 1 d .
C16 C 0.19465(18) 0.54684(17) -0.05595(7) 0.0326(3) Uani 1 1 d .
H16A H 0.0900 0.5734 -0.0888 0.049 Uiso 1 1 calc R
H16B H 0.1812 0.4293 -0.0350 0.049 Uiso 1 1 calc R
H16C H 0.3042 0.5511 -0.0838 0.049 Uiso 1 1 calc R
N10 N 0.19661(14) 1.06435(15) 0.25141(6) 0.0336(3) Uani 1 1 d .
N13 N 0.25377(13) 0.61585(13) 0.07265(5) 0.0249(2) Uani 1 1 d .
O11 O 0.13928(13) 1.16444(12) 0.18670(5) 0.0367(2) Uani 1 1 d .
O12 O 0.37263(15) 1.25120(11) 0.07027(6) 0.0438(3) Uani 1 1 d .
O14 O 0.17928(11) 0.83741(11) -0.00579(5) 0.0300(2) Uani 1 1 d .
H13N H 0.278(2) 0.507(2) 0.0764(9) 0.040(4) Uiso 1 1 d .

loop_
_atom_site_aniso_label
_atom_site_aniso_U_11
_atom_site_aniso_U_22
_atom_site_aniso_U_33
_atom_site_aniso_U_23
_atom_site_aniso_U_13
_atom_site_aniso_U_12
C1 0.0224(5) 0.0234(5) 0.0281(6) -0.0021(4) -0.0009(4) 0.0037(4)
C2 0.0261(6) 0.0245(6) 0.0291(6) -0.0014(4) 0.0020(4) -0.0022(4)
C3 0.0384(7) 0.0184(5) 0.0266(6) -0.0012(4) -0.0018(5) 0.0014(4)
C4 0.0299(6) 0.0218(5) 0.0310(6) -0.0043(4) -0.0048(5) 0.0072(4)
C5 0.0203(5) 0.0244(5) 0.0276(6) -0.0021(4) -0.0013(4) 0.0018(4)
C6 0.0243(5) 0.0179(5) 0.0242(5) 0.0003(4) -0.0014(4) 0.0016(4)
C7 0.0346(6) 0.0245(6) 0.0267(6) 0.0043(4) -0.0014(5) -0.0003(5)
C8 0.0345(6) 0.0330(6) 0.0252(6) 0.0022(5) 0.0012(5) -0.0027(5)
C9 0.0228(5) 0.0319(6) 0.0272(6) -0.0035(5) 0.0039(4) -0.0004(4)
C15 0.0220(5) 0.0251(5) 0.0263(5) 0.0003(4) 0.0012(4) -0.0015(4)
C16 0.0390(7) 0.0317(6) 0.0272(6) -0.0039(5) 0.0025(5) -0.0043(5)
N10 0.0350(6) 0.0346(6) 0.0315(5) -0.0058(4) 0.0038(4) 0.0039(4)
N13 0.0318(5) 0.0164(4) 0.0263(5) -0.0006(3) -0.0012(4) 0.0011(4)
O11 0.0439(5) 0.0275(5) 0.0386(5) -0.0077(4) 0.0021(4) 0.0116(4)
O12 0.0593(7) 0.0205(5) 0.0519(6) 0.0069(4) 0.0068(5) 0.0026(4)
O14 0.0336(5) 0.0247(4) 0.0312(4) 0.0041(3) -0.0031(3) 0.0032(3)

loop_
_atom_type_symbol
_atom_type_description
_atom_type_scat_dispersion_real
_atom_type_scat_dispersion_imag
_atom_type_scat_source
C C 0.0033 0.0016 'International Tables Vol C Tables 4.2.6.8 and 6.1.1.4'
H H 0.0000 0.0000 'International Tables Vol C Tables 4.2.6.8 and 6.1.1.4'
N N 0.0061 0.0033 'International Tables Vol C Tables 4.2.6.8 and 6.1.1.4'
O O 0.0106 0.0060 'International Tables Vol C Tables 4.2.6.8 and 6.1.1.4'

loop_
_geom_angle_atom_site_label_1
_geom_angle_atom_site_label_2
_geom_angle_atom_site_label_3
_geom_angle
C2 C1 C6 124.47(10)
C2 C1 H1 117.8
C6 C1 H1 117.8
C1 C2 C3 122.69(11)
C1 C2 H2 118.7
C3 C2 H2 118.7
O12 C3 C2 120.69(12)
O12 C3 C4 119.49(11)
C2 C3 C4 119.67(10)
O11 C4 C5 103.44(9)
O11 C4 C3 106.01(9)
C5 C4 C3 114.64(9)
O11 C4 H4 110.8
C5 C4 H4 110.8
C3 C4 H4 110.8
C9 C5 C4 99.69(9)
C9 C5 C6 100.66(9)
C4 C5 C6 121.52(9)
C9 C5 H5 111.2
C4 C5 H5 111.2
C6 C5 H5 111.2
N13 C6 C1 107.54(9)
N13 C6 C5 114.86(9)
C1 C6 C5 111.01(9)
N13 C6 C7 109.35(9)
C1 C6 C7 111.82(9)
C5 C6 C7 102.28(9)
C8 C7 C6 105.98(9)
C8 C7 H7A 110.5
C6 C7 H7A 110.5
C8 C7 H7B 110.5
C6 C7 H7B 110.5
H7A C7 H7B 108.7
C9 C8 C7 102.23(9)
C9 C8 H8A 111.3
C7 C8 H8A 111.3
C9 C8 H8B 111.3
C7 C8 H8B 111.3
H8A C8 H8B 109.2
N10 C9 C8 130.38(11)
N10 C9 C5 115.88(11)
C8 C9 C5 112.23(10)
O14 C15 N13 122.25(10)
O14 C15 C16 122.18(11)
N13 C15 C16 115.57(10)
C15 C16 H16A 109.5
C15 C16 H16B 109.5
H16A C16 H16B 109.5
C15 C16 H16C 109.5
H16A C16 H16C 109.5
H16B C16 H16C 109.5
C9 N10 O11 106.84(10)
C15 N13 C6 122.79(9)
C15 N13 H13N 118.0(11)
C6 N13 H13N 118.0(11)
N10 O11 C4 107.58(8)

loop_
_geom_bond_atom_site_label_1
_geom_bond_atom_site_label_2
_geom_bond_distance
C1 C2 1.3324(16)
C1 C6 1.5105(15)
C1 H1 0.9500
C2 C3 1.4656(16)
C2 H2 0.9500
C3 O12 1.2245(14)
C3 C4 1.5228(17)
C4 O11 1.4787(14)
C4 C5 1.5160(16)
C4 H4 1.0000
C5 C9 1.5079(16)
C5 C6 1.5406(15)
C5 H5 1.0000
C6 N13 1.4629(14)
C6 C7 1.5521(15)
C7 C8 1.5479(17)
C7 H7A 0.9900
C7 H7B 0.9900
C8 C9 1.5011(17)
C8 H8A 0.9900
C8 H8B 0.9900
C9 N10 1.2715(16)
C15 O14 1.2308(14)
C15 N13 1.3532(15)
C15 C16 1.5063(16)
C16 H16A 0.9800
C16 H16B 0.9800
C16 H16C 0.9800
N10 O11 1.4509(14)
N13 H13N 0.854(17)

loop_
_geom_torsion_atom_site_label_1
_geom_torsion_atom_site_label_2
_geom_torsion_atom_site_label_3
_geom_torsion_atom_site_label_4
_geom_torsion
C6 C1 C2 C3 6.23(18)
C1 C2 C3 O12 -176.07(12)
C1 C2 C3 C4 8.35(17)
O12 C3 C4 O11 -64.99(14)
C2 C3 C4 O11 110.64(11)
O12 C3 C4 C5 -178.42(11)
C2 C3 C4 C5 -2.79(15)
O11 C4 C5 C9 -22.36(10)
C3 C4 C5 C9 92.58(11)
O11 C4 C5 C6 -131.31(10)
C3 C4 C5 C6 -16.37(15)
C2 C1 C6 N13 102.91(12)
C2 C1 C6 C5 -23.50(15)
C2 C1 C6 C7 -137.03(11)
C9 C5 C6 N13 157.55(9)
C4 C5 C6 N13 -94.01(12)
C9 C5 C6 C1 -80.20(10)
C4 C5 C6 C1 28.24(14)
C9 C5 C6 C7 39.22(10)
C4 C5 C6 C7 147.65(10)
N13 C6 C7 C8 -159.61(9)
C1 C6 C7 C8 81.40(11)
C5 C6 C7 C8 -37.44(11)
C6 C7 C8 C9 19.32(12)
C7 C8 C9 N10 -158.72(13)
C7 C8 C9 C5 6.46(13)
C4 C5 C9 N10 13.30(13)
C6 C5 C9 N10 138.18(11)
C4 C5 C9 C8 -154.18(10)
C6 C5 C9 C8 -29.31(12)
C8 C9 N10 O11 167.17(12)
C5 C9 N10 O11 2.43(14)
O14 C15 N13 C6 -8.92(17)
C16 C15 N13 C6 170.69(10)
C1 C6 N13 C15 -70.52(13)
C5 C6 N13 C15 53.59(14)
C7 C6 N13 C15 167.86(10)
C9 N10 O11 C4 -18.10(12)
C5 C4 O11 N10 25.77(11)
C3 C4 O11 N10 -95.20(10)
